data_7024233
loop_
_publ_author_name
'Ross, Tamsyn M.'
'Neville, Suzanne M.'
'Innes, David S.'
'Turner, David R.'
'Moubaraki, Boujemaa'
'Murray, Keith S.'

_publ_section_title
;
 Spin crossover in iron(III) Schiff-base 1-D chain complexes.
;
_journal_issue 1
_journal_name_full 'Dalton transactions (Cambridge, England : 2003)'
_journal_page_first 149
_journal_page_last 159
_journal_paper_doi 10.1039/b913234a
_journal_volume 39
_journal_year 2010
_chemical_formula_moiety 'C30 H32 Fe N4 O3, C24 H20 B'
_chemical_formula_sum 'C54 H52 B Fe N4 O3'
_chemical_formula_weight 871.66
_chemical_name_systematic
;
?
;
_space_group_IT_number 14
_symmetry_cell_setting monoclinic
_symmetry_Int_Tables_number 14
_symmetry_space_group_name_Hall '-P 2yn'
_symmetry_space_group_name_H-M 'P 1 21/n 1'
_atom_sites_solution_hydrogens geom
_atom_sites_solution_primary direct
_atom_sites_solution_secondary difmap
_audit_creation_date '9 November 2005'
_audit_creation_method SHELXL-97
_cell_angle_alpha 90.00
_cell_angle_beta 96.0470(10)
_cell_angle_gamma 90.00
_cell_formula_units_Z 4
_cell_length_a 17.7548(7)
_cell_length_b 10.4792(4)
_cell_length_c 24.2709(10)
_cell_measurement_reflns_used 213
_cell_measurement_temperature 273(2)
_cell_measurement_theta_max 24.7175
_cell_measurement_theta_min 2.3695
_cell_volume 4490.6(3)
_computing_structure_refinement 'SHELXL-97 (Sheldrick, 1997)'
_computing_structure_solution 'SHELXS-97 (Sheldrick, 1990)'
_diffrn_ambient_temperature 273(2)
_diffrn_measured_fraction_theta_full 0.997
_diffrn_measured_fraction_theta_max 0.997
_diffrn_measurement_device_type 'APEX X8'
_diffrn_measurement_method 'scans in phi and omega'
_diffrn_radiation_monochromator graphite
_diffrn_radiation_source 'fine-focus sealed tube'
_diffrn_radiation_type MoK\a
_diffrn_radiation_wavelength 0.71073
_diffrn_reflns_av_R_equivalents 0.0430
_diffrn_reflns_av_sigmaI/netI 0.0573
_diffrn_reflns_limit_h_max 20
_diffrn_reflns_limit_h_min -20
_diffrn_reflns_limit_k_max 12
_diffrn_reflns_limit_k_min -12
_diffrn_reflns_limit_l_max 27
_diffrn_reflns_limit_l_min -28
_diffrn_reflns_number 25354
_diffrn_reflns_theta_full 24.77
_diffrn_reflns_theta_max 24.77
_diffrn_reflns_theta_min 2.12
_diffrn_standards_decay_% 0
_diffrn_standards_interval_count 0
_diffrn_standards_interval_time 0
_diffrn_standards_number 0
_exptl_absorpt_coefficient_mu 0.385
_exptl_absorpt_correction_T_max 1.000000
_exptl_absorpt_correction_T_min 0.637453
_exptl_absorpt_correction_type empirical
_exptl_absorpt_process_details SADABS
_exptl_crystal_colour red
_exptl_crystal_density_diffrn 1.289
_exptl_crystal_density_method 'not measured'
_exptl_crystal_description rod
_exptl_crystal_F_000 1836
_exptl_crystal_size_max 0.30
_exptl_crystal_size_mid 0.21
_exptl_crystal_size_min 0.15
_refine_diff_density_max 0.310
_refine_diff_density_min -0.355
_refine_diff_density_rms 0.056
_refine_ls_extinction_method none
_refine_ls_goodness_of_fit_ref 1.224
_refine_ls_hydrogen_treatment mixed
_refine_ls_matrix_type full
_refine_ls_number_parameters 572
_refine_ls_number_reflns 7682
_refine_ls_number_restraints 0
_refine_ls_restrained_S_all 1.224
_refine_ls_R_factor_all 0.0688
_refine_ls_R_factor_gt 0.0597
_refine_ls_shift/su_max 0.000
_refine_ls_shift/su_mean 0.000
_refine_ls_structure_factor_coef Fsqd
_refine_ls_weighting_details 'calc w=1/[\s^2^(Fo^2^)+(0.0077P)^2^+4.8864P] where P=(Fo^2^+2Fc^2^)/3'
_refine_ls_weighting_scheme calc
_refine_ls_wR_factor_gt 0.1023
_refine_ls_wR_factor_ref 0.1059
_reflns_number_gt 6854
_reflns_number_total 7682
_reflns_threshold_expression >2sigma(I)
_cod_data_source_file b913234a.txt
_cod_data_source_block 2a
_cod_original_sg_symbol_H-M P21/n
_cod_database_code 7024233

loop_
_symmetry_equiv_pos_as_xyz
'x, y, z'
'-x+1/2, y+1/2, -z+1/2'
'-x, -y, -z'
'x-1/2, -y-1/2, z-1/2'

loop_
_atom_site_label
_atom_site_type_symbol
_atom_site_fract_x
_atom_site_fract_y
_atom_site_fract_z
_atom_site_U_iso_or_equiv
_atom_site_adp_type
_atom_site_occupancy
_atom_site_symmetry_multiplicity
_atom_site_calc_flag
_atom_site_refinement_flags
Fe1 Fe 0.55165(2) 0.90377(4) 0.760985(17) 0.01599(12) Uani 1 1 d .
O2 O 0.59748(11) 1.06819(18) 0.76768(8) 0.0185(5) Uani 1 1 d .
O3 O 0.61633(11) 0.79237(19) 0.72547(9) 0.0203(5) Uani 1 1 d .
N4 N 0.48229(14) 0.7424(2) 0.76962(10) 0.0199(6) Uani 1 1 d .
C1 C 0.6134(2) 1.3913(3) 0.81901(13) 0.0271(8) Uani 1 1 d .
H1 H 0.6483 1.4576 0.8202 0.032 Uiso 1 1 calc R
C2 C 0.48036(18) 1.0882(3) 0.66884(13) 0.0247(7) Uani 1 1 d .
H2 H 0.5000 1.1482 0.6947 0.030 Uiso 1 1 calc R
C3 C 0.54581(17) 0.5959(3) 0.71283(12) 0.0202(7) Uani 1 1 d .
C5 C 0.29216(17) 0.4099(3) 0.64827(13) 0.0225(7) Uani 1 1 d .
H5 H 0.2969 0.3606 0.6170 0.027 Uiso 1 1 calc R
C9 C 0.45097(18) 1.0968(3) 0.81341(12) 0.0215(7) Uani 1 1 d .
H9 H 0.4064 1.1185 0.8281 0.026 Uiso 1 1 calc R
C10 C 0.25762(17) 0.6012(3) 0.69039(12) 0.0206(7) Uani 1 1 d .
H10 H 0.2396 0.6845 0.6883 0.025 Uiso 1 1 calc R
C11 C 0.39156(17) 0.8953(3) 0.79370(15) 0.0266(8) Uani 1 1 d .
H11A H 0.3623 0.8951 0.7576 0.032 Uiso 1 1 calc R
H11B H 0.3587 0.9209 0.8212 0.032 Uiso 1 1 calc R
N12 N 0.49307(14) 0.9636(2) 0.68017(10) 0.0184(6) Uani 1 1 d .
C13 C 0.32207(17) 0.6186(3) 0.54998(12) 0.0178(7) Uani 1 1 d .
C14 C 0.54544(19) 1.4096(3) 0.84188(13) 0.0272(8) Uani 1 1 d .
H14 H 0.5351 1.4866 0.8586 0.033 Uiso 1 1 calc R
C15 C 0.39476(17) 0.5833(3) 0.57277(13) 0.0214(7) Uani 1 1 d .
H15 H 0.4003 0.5434 0.6072 0.026 Uiso 1 1 calc R
C16 C 0.57893(17) 1.1756(3) 0.79209(12) 0.0180(7) Uani 1 1 d .
C17 C 0.26391(16) 0.5355(3) 0.64107(13) 0.0180(7) Uani 1 1 d .
C18 C 0.45909(19) 0.6056(3) 0.54611(14) 0.0264(8) Uani 1 1 d .
H18 H 0.5064 0.5801 0.5626 0.032 Uiso 1 1 calc R
C20 C 0.42294(18) 0.9157(3) 0.59290(13) 0.0242(7) Uani 1 1 d .
H20 H 0.4046 0.8539 0.5674 0.029 Uiso 1 1 calc R
C21 C 0.66434(18) 0.6263(3) 0.67411(13) 0.0255(8) Uani 1 1 d .
H21 H 0.7062 0.6761 0.6686 0.031 Uiso 1 1 calc R
N23 N 0.45596(14) 0.9832(2) 0.79396(10) 0.0190(6) Uani 1 1 d .
C24 C 0.48731(17) 0.6328(3) 0.74677(13) 0.0207(7) Uani 1 1 d .
H24 H 0.4505 0.5725 0.7525 0.025 Uiso 1 1 calc R
C25 C 0.63019(18) 1.2781(3) 0.79483(13) 0.0219(7) Uani 1 1 d .
H25 H 0.6761 1.2690 0.7800 0.026 Uiso 1 1 calc R
C26 C 0.49396(18) 1.3110(3) 0.83917(13) 0.0235(7) Uani 1 1 d .
H26 H 0.4482 1.3221 0.8541 0.028 Uiso 1 1 calc R
C28 C 0.6581(2) 0.5044(3) 0.65172(14) 0.0314(8) Uani 1 1 d .
H28 H 0.6956 0.4741 0.6311 0.038 Uiso 1 1 calc R
C34 C 0.54160(19) 0.4727(3) 0.68981(13) 0.0254(8) Uani 1 1 d .
H34 H 0.5005 0.4210 0.6952 0.031 Uiso 1 1 calc R
C35 C 0.46426(17) 0.8800(3) 0.64162(12) 0.0205(7) Uani 1 1 d .
H35 H 0.4727 0.7935 0.6482 0.025 Uiso 1 1 calc R
C39 C 0.30572(18) 0.4259(3) 0.74763(13) 0.0268(8) Uani 1 1 d .
H39 H 0.3198 0.3908 0.7824 0.032 Uiso 1 1 calc R
C41 C 0.60847(17) 0.6753(3) 0.70496(12) 0.0205(7) Uani 1 1 d .
C46 C 0.40861(17) 1.0445(3) 0.58165(13) 0.0217(7) Uani 1 1 d .
C49 C 0.43980(18) 1.1308(3) 0.62108(13) 0.0255(8) Uani 1 1 d .
H49 H 0.4332 1.2180 0.6151 0.031 Uiso 1 1 calc R
C51 C 0.27687(18) 0.5485(3) 0.74251(13) 0.0253(8) Uani 1 1 d .
H51 H 0.2703 0.5958 0.7741 0.030 Uiso 1 1 calc R
C52 C 0.45265(19) 0.6657(3) 0.49507(14) 0.0283(8) Uani 1 1 d .
H52 H 0.4953 0.6798 0.4768 0.034 Uiso 1 1 calc R
C53 C 0.42397(18) 0.7642(3) 0.80704(14) 0.0266(8) Uani 1 1 d .
H53A H 0.4459 0.7604 0.8453 0.032 Uiso 1 1 calc R
H53B H 0.3846 0.6999 0.8013 0.032 Uiso 1 1 calc R
C54 C 0.31313(18) 0.3569(3) 0.70004(14) 0.0254(8) Uani 1 1 d .
H54 H 0.3323 0.2743 0.7027 0.031 Uiso 1 1 calc R
C56 C 0.50918(17) 1.1934(3) 0.81424(12) 0.0183(7) Uani 1 1 d .
C4 C 0.36036(19) 1.0844(3) 0.52988(13) 0.0294(8) Uani 1 1 d .
H4A H 0.3442 1.1720 0.5341 0.035 Uiso 1 1 calc R
H4B H 0.3154 1.0313 0.5254 0.035 Uiso 1 1 calc R
C8 C 0.31836(18) 0.6809(3) 0.49859(12) 0.0222(7) Uani 1 1 d .
H8 H 0.2714 0.7074 0.4820 0.027 Uiso 1 1 calc R
C6 C 0.40133(17) 1.0742(3) 0.47767(12) 0.0229(7) Uani 1 1 d .
H6A H 0.4169 0.9865 0.4731 0.027 Uiso 1 1 calc R
H6B H 0.4466 1.1265 0.4823 0.027 Uiso 1 1 calc R
C7 C 0.3820(2) 0.7045(3) 0.47160(13) 0.0271(8) Uani 1 1 d .
H7 H 0.3771 0.7464 0.4377 0.033 Uiso 1 1 calc R
C12 C 0.5966(2) 0.4272(3) 0.65961(14) 0.0306(8) Uani 1 1 d .
H12 H 0.5929 0.3455 0.6446 0.037 Uiso 1 1 calc R
B22 B 0.2433(2) 0.5917(3) 0.57811(15) 0.0198(8) Uani 1 1 d .
C19 C 0.21928(19) 0.4110(3) 0.49905(13) 0.0251(7) Uani 1 1 d .
H19 H 0.2679 0.4267 0.4897 0.030 Uiso 1 1 calc R
C22 C 0.19795(17) 0.7296(3) 0.57609(13) 0.0204(7) Uani 1 1 d .
C23 C 0.19306(18) 0.4816(3) 0.54211(13) 0.0210(7) Uani 1 1 d .
C27 C 0.2004(2) 0.9579(3) 0.59816(15) 0.0329(9) Uani 1 1 d .
H27 H 0.2250 1.0261 0.6168 0.039 Uiso 1 1 calc R
C29 C 0.11969(19) 0.4490(3) 0.55436(14) 0.0283(8) Uani 1 1 d .
H29 H 0.0998 0.4912 0.5833 0.034 Uiso 1 1 calc R
C30 C 0.23218(19) 0.8369(3) 0.60307(14) 0.0266(8) Uani 1 1 d .
H30 H 0.2779 0.8263 0.6251 0.032 Uiso 1 1 calc R
C31 C 0.12963(18) 0.7546(3) 0.54353(13) 0.0264(8) Uani 1 1 d .
H31 H 0.1045 0.6872 0.5247 0.032 Uiso 1 1 calc R
C32 C 0.29595(17) 1.0162(3) 0.40295(12) 0.0189(7) Uani 1 1 d .
C33 C 0.23281(17) 0.9847(3) 0.42959(12) 0.0199(7) Uani 1 1 d .
H33 H 0.2221 1.0292 0.4610 0.024 Uiso 1 1 calc R
C36 C 0.35185(18) 1.1168(3) 0.42509(13) 0.0247(7) Uani 1 1 d .
H36A H 0.3244 1.1934 0.4333 0.030 Uiso 1 1 calc R
H36B H 0.3844 1.1380 0.3967 0.030 Uiso 1 1 calc R
C37 C 0.1754(2) 0.3181(3) 0.46960(14) 0.0310(8) Uani 1 1 d .
H37 H 0.1950 0.2738 0.4411 0.037 Uiso 1 1 calc R
C38 C 0.30627(18) 0.9479(3) 0.35544(13) 0.0236(7) Uani 1 1 d .
H38 H 0.3471 0.9669 0.3358 0.028 Uiso 1 1 calc R
C42 C 0.0977(2) 0.8760(3) 0.53815(14) 0.0341(9) Uani 1 1 d .
H42 H 0.0525 0.8881 0.5157 0.041 Uiso 1 1 calc R
C43 C 0.1030(2) 0.2913(3) 0.48244(15) 0.0322(9) Uani 1 1 d .
H43 H 0.0735 0.2302 0.4626 0.039 Uiso 1 1 calc R
C44 C 0.0757(2) 0.3569(3) 0.52521(15) 0.0350(9) Uani 1 1 d .
H44 H 0.0274 0.3394 0.5347 0.042 Uiso 1 1 calc R
C45 C 0.1327(2) 0.9782(3) 0.56581(15) 0.0370(10) Uani 1 1 d .
H45 H 0.1112 1.0592 0.5628 0.044 Uiso 1 1 calc R
N1 N 0.19722(15) 0.8200(2) 0.36351(11) 0.0236(6) Uani 1 1 d .
C47 C 0.18601(17) 0.8858(3) 0.40871(13) 0.0220(7) Uani 1 1 d .
H47 H 0.1446 0.8645 0.4274 0.026 Uiso 1 1 calc R
C48 C 0.25691(19) 0.8524(3) 0.33705(14) 0.0269(8) Uani 1 1 d .
H48 H 0.2653 0.8085 0.3050 0.032 Uiso 1 1 calc R
O1 O 0.59766(13) 0.8580(2) 0.84024(9) 0.0241(5) Uani 1 1 d .
C40 C 0.6165(2) 0.9481(3) 0.88460(13) 0.0323(9) Uani 1 1 d .
H40A H 0.6494 1.0127 0.8725 0.048 Uiso 1 1 calc R
H40B H 0.6417 0.9044 0.9161 0.048 Uiso 1 1 calc R
H40C H 0.5710 0.9870 0.8947 0.048 Uiso 1 1 calc R
H1A H 0.630(2) 0.797(3) 0.8433(15) 0.039 Uiso 1 1 d .

loop_
_atom_site_aniso_label
_atom_site_aniso_U_11
_atom_site_aniso_U_22
_atom_site_aniso_U_33
_atom_site_aniso_U_23
_atom_site_aniso_U_13
_atom_site_aniso_U_12
Fe1 0.0156(2) 0.0156(2) 0.0168(2) -0.00197(19) 0.00169(18) 0.00096(18)
O2 0.0177(11) 0.0157(11) 0.0225(12) -0.0052(9) 0.0044(9) 0.0007(9)
O3 0.0185(11) 0.0180(11) 0.0249(12) -0.0053(9) 0.0045(9) 0.0001(9)
N4 0.0199(14) 0.0185(13) 0.0225(14) -0.0038(12) 0.0075(11) 0.0009(11)
C1 0.037(2) 0.0208(17) 0.0219(18) 0.0008(15) -0.0041(15) -0.0076(15)
C2 0.0294(18) 0.0218(17) 0.0220(18) -0.0029(14) -0.0014(14) 0.0003(15)
C3 0.0248(17) 0.0174(15) 0.0184(16) -0.0011(14) 0.0024(14) 0.0033(14)
C5 0.0232(17) 0.0252(17) 0.0198(17) 0.0031(14) 0.0052(14) 0.0011(14)
C9 0.0221(17) 0.0239(17) 0.0189(16) -0.0015(14) 0.0036(13) 0.0068(14)
C10 0.0208(17) 0.0177(15) 0.0239(17) -0.0003(14) 0.0044(14) -0.0060(14)
C11 0.0196(17) 0.0255(17) 0.036(2) -0.0080(16) 0.0108(15) -0.0006(15)
N12 0.0175(14) 0.0196(13) 0.0181(14) -0.0031(11) 0.0015(11) 0.0003(11)
C13 0.0238(17) 0.0120(15) 0.0176(16) -0.0030(13) 0.0026(13) 0.0000(13)
C14 0.041(2) 0.0166(16) 0.0234(18) -0.0061(14) -0.0012(16) 0.0029(15)
C15 0.0259(18) 0.0173(16) 0.0216(17) 0.0013(14) 0.0047(14) 0.0014(14)
C16 0.0233(17) 0.0175(16) 0.0123(15) -0.0011(13) -0.0025(13) 0.0029(13)
C17 0.0138(15) 0.0195(15) 0.0216(17) 0.0017(13) 0.0051(13) -0.0036(13)
C18 0.0257(18) 0.0209(17) 0.034(2) -0.0003(16) 0.0086(15) 0.0002(15)
C20 0.0249(18) 0.0279(18) 0.0193(17) -0.0061(15) -0.0003(14) -0.0011(15)
C21 0.0233(18) 0.0267(18) 0.0271(18) -0.0046(15) 0.0051(15) 0.0026(14)
N23 0.0167(14) 0.0181(13) 0.0222(14) -0.0019(11) 0.0026(11) 0.0005(11)
C24 0.0215(17) 0.0182(16) 0.0223(17) 0.0007(14) 0.0014(14) -0.0027(13)
C25 0.0241(18) 0.0217(17) 0.0195(17) 0.0010(14) -0.0001(14) -0.0017(14)
C26 0.0277(18) 0.0211(16) 0.0213(17) -0.0012(14) 0.0009(14) 0.0066(14)
C28 0.037(2) 0.0295(19) 0.0292(19) -0.0078(16) 0.0108(16) 0.0117(17)
C34 0.034(2) 0.0198(16) 0.0219(18) -0.0016(14) 0.0008(15) 0.0036(15)
C35 0.0227(17) 0.0190(16) 0.0196(17) -0.0010(14) 0.0018(14) 0.0007(13)
C39 0.0249(18) 0.036(2) 0.0194(17) 0.0095(15) 0.0006(14) -0.0062(16)
C41 0.0236(17) 0.0219(16) 0.0149(16) -0.0001(14) -0.0022(13) 0.0075(14)
C46 0.0174(16) 0.0312(18) 0.0174(16) 0.0013(14) 0.0066(13) 0.0029(14)
C49 0.0295(19) 0.0200(17) 0.0264(18) -0.0001(14) 0.0001(15) 0.0065(14)
C51 0.0244(18) 0.0305(18) 0.0208(18) -0.0015(15) 0.0026(14) -0.0074(15)
C52 0.031(2) 0.0206(17) 0.037(2) -0.0067(16) 0.0211(17) -0.0039(15)
C53 0.0291(19) 0.0217(17) 0.032(2) -0.0030(15) 0.0157(16) -0.0080(15)
C54 0.0205(17) 0.0236(17) 0.033(2) 0.0079(15) 0.0044(15) 0.0010(14)
C56 0.0215(17) 0.0175(15) 0.0157(16) -0.0002(13) 0.0007(13) 0.0016(13)
C4 0.0268(19) 0.039(2) 0.0215(18) 0.0004(16) -0.0025(15) 0.0073(16)
C8 0.0295(19) 0.0178(16) 0.0190(17) -0.0033(14) 0.0013(14) 0.0030(14)
C6 0.0218(17) 0.0244(17) 0.0215(17) 0.0012(14) -0.0020(14) -0.0055(14)
C7 0.043(2) 0.0202(17) 0.0194(17) -0.0033(14) 0.0103(16) -0.0051(16)
C12 0.045(2) 0.0185(17) 0.0294(19) -0.0067(15) 0.0088(17) 0.0075(16)
B22 0.0185(18) 0.0205(18) 0.0199(19) 0.0001(16) 0.0008(15) -0.0005(15)
C19 0.0262(18) 0.0216(17) 0.0266(18) 0.0018(15) -0.0013(15) 0.0018(14)
C22 0.0224(17) 0.0224(17) 0.0175(16) 0.0014(14) 0.0075(13) 0.0000(14)
C23 0.0250(18) 0.0170(15) 0.0205(17) 0.0070(14) 0.0007(14) 0.0034(14)
C27 0.049(2) 0.0208(17) 0.032(2) 0.0012(16) 0.0208(18) -0.0012(17)
C29 0.032(2) 0.0304(19) 0.0225(18) -0.0002(15) 0.0029(15) -0.0053(16)
C30 0.0300(19) 0.0250(18) 0.0261(18) 0.0050(15) 0.0085(15) 0.0028(15)
C31 0.0269(19) 0.0292(18) 0.0242(18) 0.0028(15) 0.0075(15) 0.0036(15)
C32 0.0185(16) 0.0211(16) 0.0161(16) 0.0073(13) -0.0028(13) 0.0017(13)
C33 0.0215(17) 0.0237(16) 0.0142(16) 0.0029(13) 0.0004(13) 0.0006(14)
C36 0.0239(18) 0.0290(18) 0.0211(17) 0.0067(15) 0.0012(14) -0.0059(15)
C37 0.043(2) 0.0199(17) 0.0288(19) -0.0019(15) -0.0005(17) 0.0051(16)
C38 0.0188(17) 0.0323(18) 0.0200(17) 0.0028(15) 0.0041(14) 0.0010(14)
C42 0.035(2) 0.041(2) 0.027(2) 0.0141(17) 0.0103(16) 0.0171(18)
C43 0.038(2) 0.0233(18) 0.033(2) 0.0022(16) -0.0075(17) -0.0080(16)
C44 0.032(2) 0.039(2) 0.033(2) 0.0060(17) -0.0036(17) -0.0108(17)
C45 0.052(3) 0.0272(19) 0.037(2) 0.0166(18) 0.0258(19) 0.0211(18)
N1 0.0268(15) 0.0197(14) 0.0231(15) 0.0023(12) -0.0024(12) -0.0002(12)
C47 0.0186(16) 0.0265(17) 0.0209(17) 0.0066(15) 0.0019(13) -0.0034(14)
C48 0.034(2) 0.0267(18) 0.0201(17) -0.0034(15) 0.0015(15) 0.0070(16)
O1 0.0310(13) 0.0189(12) 0.0212(12) -0.0034(10) -0.0032(10) 0.0076(10)
C40 0.046(2) 0.0277(19) 0.0212(18) -0.0050(15) -0.0065(16) 0.0074(17)

loop_
_atom_type_symbol
_atom_type_description
_atom_type_scat_dispersion_real
_atom_type_scat_dispersion_imag
_atom_type_scat_source
C C 0.0033 0.0016 'International Tables Vol C Tables 4.2.6.8 and 6.1.1.4'
H H 0.0000 0.0000 'International Tables Vol C Tables 4.2.6.8 and 6.1.1.4'
B B 0.0013 0.0007 'International Tables Vol C Tables 4.2.6.8 and 6.1.1.4'
N N 0.0061 0.0033 'International Tables Vol C Tables 4.2.6.8 and 6.1.1.4'
Fe Fe 0.3463 0.8444 'International Tables Vol C Tables 4.2.6.8 and 6.1.1.4'
O O 0.0106 0.0060 'International Tables Vol C Tables 4.2.6.8 and 6.1.1.4'

loop_
_geom_angle_atom_site_label_1
_geom_angle_atom_site_label_2
_geom_angle_atom_site_label_3
_geom_angle
O2 Fe1 O3 108.68(9)
O2 Fe1 O1 90.41(9)
O3 Fe1 O1 94.64(9)
O2 Fe1 N4 164.25(9)
O3 Fe1 N4 86.56(9)
O1 Fe1 N4 84.22(9)
O2 Fe1 N23 87.98(9)
O3 Fe1 N23 162.73(9)
O1 Fe1 N23 89.64(9)
N4 Fe1 N23 77.22(9)
O2 Fe1 N12 88.63(9)
O3 Fe1 N12 91.26(9)
O1 Fe1 N12 174.02(9)
N4 Fe1 N12 95.17(10)
N23 Fe1 N12 84.43(9)
C16 O2 Fe1 132.85(19)
C41 O3 Fe1 133.78(19)
C24 N4 C53 119.6(3)
C24 N4 Fe1 127.2(2)
C53 N4 Fe1 113.18(18)
C25 C1 C14 121.7(3)
C25 C1 H1 119.1
C14 C1 H1 119.1
N12 C2 C49 123.3(3)
N12 C2 H2 118.4
C49 C2 H2 118.4
C34 C3 C41 119.7(3)
C34 C3 C24 117.5(3)
C41 C3 C24 122.8(3)
C54 C5 C17 122.9(3)
C54 C5 H5 118.6
C17 C5 H5 118.6
N23 C9 C56 125.2(3)
N23 C9 H9 117.4
C56 C9 H9 117.4
C51 C10 C17 123.5(3)
C51 C10 H10 118.3
C17 C10 H10 118.3
N23 C11 C53 106.9(3)
N23 C11 H11A 110.3
C53 C11 H11A 110.3
N23 C11 H11B 110.3
C53 C11 H11B 110.3
H11A C11 H11B 108.6
C35 N12 C2 116.5(3)
C35 N12 Fe1 122.8(2)
C2 N12 Fe1 120.5(2)
C15 C13 C8 115.4(3)
C15 C13 B22 125.5(3)
C8 C13 B22 119.1(3)
C26 C14 C1 118.4(3)
C26 C14 H14 120.8
C1 C14 H14 120.8
C18 C15 C13 122.7(3)
C18 C15 H15 118.6
C13 C15 H15 118.6
O2 C16 C25 118.6(3)
O2 C16 C56 123.3(3)
C25 C16 C56 118.1(3)
C10 C17 C5 114.4(3)
C10 C17 B22 126.3(3)
C5 C17 B22 119.4(3)
C52 C18 C15 119.9(3)
C52 C18 H18 120.0
C15 C18 H18 120.0
C35 C20 C46 120.1(3)
C35 C20 H20 120.0
C46 C20 H20 120.0
C28 C21 C41 121.0(3)
C28 C21 H21 119.5
C41 C21 H21 119.5
C9 N23 C11 119.9(3)
C9 N23 Fe1 126.1(2)
C11 N23 Fe1 113.95(18)
N4 C24 C3 125.0(3)
N4 C24 H24 117.5
C3 C24 H24 117.5
C1 C25 C16 120.9(3)
C1 C25 H25 119.6
C16 C25 H25 119.6
C14 C26 C56 121.3(3)
C14 C26 H26 119.3
C56 C26 H26 119.3
C12 C28 C21 120.9(3)
C12 C28 H28 119.5
C21 C28 H28 119.5
C12 C34 C3 121.5(3)
C12 C34 H34 119.3
C3 C34 H34 119.3
N12 C35 C20 123.4(3)
N12 C35 H35 118.3
C20 C35 H35 118.3
C54 C39 C51 118.6(3)
C54 C39 H39 120.7
C51 C39 H39 120.7
O3 C41 C21 119.2(3)
O3 C41 C3 123.0(3)
C21 C41 C3 117.8(3)
C49 C46 C20 116.4(3)
C49 C46 C4 123.0(3)
C20 C46 C4 120.6(3)
C2 C49 C46 120.3(3)
C2 C49 H49 119.8
C46 C49 H49 119.8
C39 C51 C10 120.2(3)
C39 C51 H51 119.9
C10 C51 H51 119.9
C7 C52 C18 119.2(3)
C7 C52 H52 120.4
C18 C52 H52 120.4
N4 C53 C11 106.7(3)
N4 C53 H53A 110.4
C11 C53 H53A 110.4
N4 C53 H53B 110.4
C11 C53 H53B 110.4
H53A C53 H53B 108.6
C39 C54 C5 120.5(3)
C39 C54 H54 119.8
C5 C54 H54 119.8
C26 C56 C16 119.6(3)
C26 C56 C9 116.7(3)
C16 C56 C9 123.8(3)
C46 C4 C6 113.2(3)
C46 C4 H4A 108.9
C6 C4 H4A 108.9
C46 C4 H4B 108.9
C6 C4 H4B 108.9
H4A C4 H4B 107.7
C7 C8 C13 122.6(3)
C7 C8 H8 118.7
C13 C8 H8 118.7
C4 C6 C36 112.8(3)
C4 C6 H6A 109.0
C36 C6 H6A 109.0
C4 C6 H6B 109.0
C36 C6 H6B 109.0
H6A C6 H6B 107.8
C52 C7 C8 120.1(3)
C52 C7 H7 119.9
C8 C7 H7 119.9
C34 C12 C28 119.2(3)
C34 C12 H12 120.4
C28 C12 H12 120.4
C17 B22 C13 109.4(2)
C17 B22 C23 107.3(2)
C13 B22 C23 109.6(3)
C17 B22 C22 113.7(3)
C13 B22 C22 105.7(2)
C23 B22 C22 111.2(3)
C37 C19 C23 122.6(3)
C37 C19 H19 118.7
C23 C19 H19 118.7
C31 C22 C30 114.8(3)
C31 C22 B22 124.8(3)
C30 C22 B22 120.0(3)
C19 C23 C29 114.7(3)
C19 C23 B22 124.1(3)
C29 C23 B22 121.2(3)
C45 C27 C30 120.7(3)
C45 C27 H27 119.6
C30 C27 H27 119.6
C44 C29 C23 123.0(3)
C44 C29 H29 118.5
C23 C29 H29 118.5
C27 C30 C22 122.6(3)
C27 C30 H30 118.7
C22 C30 H30 118.7
C42 C31 C22 122.9(3)
C42 C31 H31 118.6
C22 C31 H31 118.6
C38 C32 C33 116.6(3)
C38 C32 C36 121.2(3)
C33 C32 C36 122.2(3)
C47 C33 C32 119.2(3)
C47 C33 H33 120.4
C32 C33 H33 120.4
C32 C36 C6 113.0(3)
C32 C36 H36A 109.0
C6 C36 H36A 109.0
C32 C36 H36B 109.0
C6 C36 H36B 109.0
H36A C36 H36B 107.8
C43 C37 C19 120.6(3)
C43 C37 H37 119.7
C19 C37 H37 119.7
C48 C38 C32 120.7(3)
C48 C38 H38 119.6
C32 C38 H38 119.6
C45 C42 C31 120.5(3)
C45 C42 H42 119.8
C31 C42 H42 119.8
C44 C43 C37 118.6(3)
C44 C43 H43 120.7
C37 C43 H43 120.7
C43 C44 C29 120.6(3)
C43 C44 H44 119.7
C29 C44 H44 119.7
C42 C45 C27 118.6(3)
C42 C45 H45 120.7
C27 C45 H45 120.7
C47 N1 C48 117.4(3)
N1 C47 C33 123.5(3)
N1 C47 H47 118.2
C33 C47 H47 118.2
N1 C48 C38 122.6(3)
N1 C48 H48 118.7
C38 C48 H48 118.7
C40 O1 Fe1 125.46(18)
C40 O1 H1A 109(2)
Fe1 O1 H1A 117(2)
O1 C40 H40A 109.5
O1 C40 H40B 109.5
H40A C40 H40B 109.5
O1 C40 H40C 109.5
H40A C40 H40C 109.5
H40B C40 H40C 109.5

loop_
_geom_bond_atom_site_label_1
_geom_bond_atom_site_label_2
_geom_bond_distance
Fe1 O2 1.905(2)
Fe1 O3 1.906(2)
Fe1 O1 2.066(2)
Fe1 N4 2.115(3)
Fe1 N23 2.123(3)
Fe1 N12 2.212(2)
O2 C16 1.330(3)
O3 C41 1.326(4)
N4 C24 1.283(4)
N4 C53 1.465(4)
C1 C25 1.370(4)
C1 C14 1.394(5)
C1 H1 0.9300
C2 N12 1.348(4)
C2 C49 1.373(4)
C2 H2 0.9300
C3 C34 1.406(4)
C3 C41 1.418(4)
C3 C24 1.445(4)
C5 C54 1.388(4)
C5 C17 1.413(4)
C5 H5 0.9300
C9 N23 1.287(4)
C9 C56 1.445(4)
C9 H9 0.9300
C10 C51 1.389(4)
C10 C17 1.395(4)
C10 H10 0.9300
C11 N23 1.468(4)
C11 C53 1.511(4)
C11 H11A 0.9700
C11 H11B 0.9700
N12 C35 1.343(4)
C13 C15 1.399(4)
C13 C8 1.403(4)
C13 B22 1.645(5)
C14 C26 1.376(4)
C14 H14 0.9300
C15 C18 1.390(4)
C15 H15 0.9300
C16 C25 1.405(4)
C16 C56 1.413(4)
C17 B22 1.643(5)
C18 C52 1.384(5)
C18 H18 0.9300
C20 C35 1.376(4)
C20 C46 1.395(4)
C20 H20 0.9300
C21 C28 1.388(4)
C21 C41 1.402(4)
C21 H21 0.9300
C24 H24 0.9300
C25 H25 0.9300
C26 C56 1.411(4)
C26 H26 0.9300
C28 C12 1.388(5)
C28 H28 0.9300
C34 C12 1.368(5)
C34 H34 0.9300
C35 H35 0.9300
C39 C54 1.381(5)
C39 C51 1.384(4)
C39 H39 0.9300
C46 C49 1.389(4)
C46 C4 1.504(4)
C49 H49 0.9300
C51 H51 0.9300
C52 C7 1.383(5)
C52 H52 0.9300
C53 H53A 0.9700
C53 H53B 0.9700
C54 H54 0.9300
C4 C6 1.530(4)
C4 H4A 0.9700
C4 H4B 0.9700
C8 C7 1.386(4)
C8 H8 0.9300
C6 C36 1.537(4)
C6 H6A 0.9700
C6 H6B 0.9700
C7 H7 0.9300
C12 H12 0.9300
B22 C23 1.651(5)
B22 C22 1.652(5)
C19 C37 1.396(4)
C19 C23 1.399(4)
C19 H19 0.9300
C22 C31 1.401(4)
C22 C30 1.407(4)
C23 C29 1.408(4)
C27 C45 1.382(5)
C27 C30 1.388(4)
C27 H27 0.9300
C29 C44 1.388(5)
C29 H29 0.9300
C30 H30 0.9300
C31 C42 1.393(4)
C31 H31 0.9300
C32 C38 1.386(4)
C32 C33 1.392(4)
C32 C36 1.507(4)
C33 C47 1.390(4)
C33 H33 0.9300
C36 H36A 0.9700
C36 H36B 0.9700
C37 C43 1.382(5)
C37 H37 0.9300
C38 C48 1.374(4)
C38 H38 0.9300
C42 C45 1.377(5)
C42 H42 0.9300
C43 C44 1.376(5)
C43 H43 0.9300
C44 H44 0.9300
C45 H45 0.9300
N1 C47 1.328(4)
N1 C48 1.339(4)
C47 H47 0.9300
C48 H48 0.9300
O1 C40 1.445(4)
O1 H1A 0.85(4)
C40 H40A 0.9600
C40 H40B 0.9600
C40 H40C 0.9600

loop_
_geom_hbond_atom_site_label_D
_geom_hbond_atom_site_label_H
_geom_hbond_atom_site_label_A
_geom_hbond_distance_DH
_geom_hbond_distance_HA
_geom_hbond_distance_DA
_geom_hbond_angle_DHA
_geom_hbond_site_symmetry_A
O1 H1A N1 0.85(4) 1.75(4) 2.591(3) 169(4) 4_676
